data_2007804
loop_
_publ_author_name
'Cotton, F. Albert'
'Daniels, Lee M.'
'Pascual, Isabel'

_publ_section_title
;
 Ferrocenium Tetrachloroferrate Revisited, and Ferrocenium
 Tetrachloroaluminate
;
_journal_issue 11
_journal_name_full 'Acta Crystallographica Section C'
_journal_page_first 1575
_journal_page_last 1578
_journal_paper_doi 10.1107/S0108270198007215
_journal_volume 54
_journal_year 1998
_chemical_formula_iupac '[Fe (C5H5)2] [FeCl4]'
_chemical_formula_moiety 'C10 H10 Fe, Fe Cl4'
_chemical_formula_sum 'C10 H10 Cl4 Fe2'
_chemical_formula_weight 383.68
_chemical_name_systematic
;
ferrocenium tetrachloroferrate
;
_space_group_IT_number 62
_symmetry_cell_setting orthorhombic
_symmetry_space_group_name_Hall '-P 2ac 2n'
_symmetry_space_group_name_H-M 'P n m a'
_audit_creation_method SHELXL93
_cell_angle_alpha 90.00
_cell_angle_beta 90.00
_cell_angle_gamma 90.00
_cell_formula_units_Z 4
_cell_length_a 13.7463(8)
_cell_length_b 8.6401(4)
_cell_length_c 11.9943(12)
_cell_measurement_reflns_used 250
_cell_measurement_temperature 213(2)
_cell_measurement_theta_max 20.8
_cell_measurement_theta_min 9.1
_cell_volume 1424.56(18)
_computing_cell_refinement MADNES
_computing_data_collection 'MADNES (Pflugrath & Messerschmidt, 1992)'
_computing_data_reduction 'SHELXTL (Sheldrick, 1996)'
_computing_molecular_graphics SHELXTL
_computing_publication_material SHELXL93
_computing_structure_refinement 'SHELXL93 (Sheldrick, 1993)'
_computing_structure_solution SHELXTL
_diffrn_ambient_temperature 213(2)
_diffrn_measurement_device 'Nonius FAST'
_diffrn_measurement_method \w
_diffrn_radiation_monochromator graphite
_diffrn_radiation_source 'fine-focus sealed tube'
_diffrn_radiation_type MoK\a
_diffrn_radiation_wavelength 0.71073
_diffrn_reflns_av_R_equivalents 0.045
_diffrn_reflns_av_sigmaI/netI 0.023
_diffrn_reflns_limit_h_max 16
_diffrn_reflns_limit_h_min -16
_diffrn_reflns_limit_k_max 10
_diffrn_reflns_limit_k_min -10
_diffrn_reflns_limit_l_max 14
_diffrn_reflns_limit_l_min -12
_diffrn_reflns_number 7402
_diffrn_reflns_theta_max 25.29
_diffrn_reflns_theta_min 2.25
_exptl_absorpt_coefficient_mu 2.755
_exptl_absorpt_correction_T_max 0.722
_exptl_absorpt_correction_T_min 0.546
_exptl_absorpt_correction_type multi-scan
_exptl_absorpt_process_details '(Blessing, 1995)'
_exptl_crystal_colour 'dark red'
_exptl_crystal_density_diffrn 1.789
_exptl_crystal_density_meas ?
_exptl_crystal_description prism
_exptl_crystal_F_000 760
_exptl_crystal_size_max 0.22
_exptl_crystal_size_mid 0.19
_exptl_crystal_size_min 0.12
_refine_diff_density_max 0.692
_refine_diff_density_min -0.445
_refine_ls_extinction_method none
_refine_ls_goodness_of_fit_all 1.179
_refine_ls_goodness_of_fit_obs 1.190
_refine_ls_hydrogen_treatment noref
_refine_ls_matrix_type full
_refine_ls_number_parameters 82
_refine_ls_number_reflns 1348
_refine_ls_number_restraints 0
_refine_ls_restrained_S_all 1.179
_refine_ls_restrained_S_obs 1.190
_refine_ls_R_factor_all 0.038
_refine_ls_R_factor_obs 0.035
_refine_ls_shift/esd_max 0.001
_refine_ls_shift/esd_mean 0.000
_refine_ls_structure_factor_coef Fsqd
_refine_ls_weighting_details 'w = 1/[\s^2^(Fo^2^)+(0.03P)^2^+2.2P] where P=(Fo^2^+2Fc^2^)/3'
_refine_ls_weighting_scheme calc
_refine_ls_wR_factor_all 0.084
_refine_ls_wR_factor_obs 0.082
_reflns_number_observed 1252
_reflns_number_total 1348
_reflns_observed_criterion I>2\s(I)
_cod_data_source_file fg1462.cif
_cod_data_source_block I
_cod_depositor_comments
;
The following automatic conversions were performed:

'_exptl_crystal_density_meas' value 'not measured' was changed to '?'
- the value is perceived as not measured.

Automatic conversion script
Id: cif_fix_values 3008 2015-01-20 13:52:24Z robertas 

The following automatic conversions were performed:

'_refine_ls_weighting_scheme' value 'calc w =
1/[\s^2^(Fo^2^)+(0.03P)^2^+2.2P] where P=(Fo^2^+2Fc^2^)/3' was
changed to 'calc'. New tag '_refine_ls_weighting_details' was
created. The value of the new tag was set to 'w =
1/[\s^2^(Fo^2^)+(0.03P)^2^+2.2P] where P=(Fo^2^+2Fc^2^)/3'.

Automatic conversion script
Id: cif_fix_values 3143 2015-03-26 13:38:13Z robertas 
;
_cod_original_cell_volume 1424.6(2)
_cod_database_code 2007804

loop_
_symmetry_equiv_pos_as_xyz
'x, y, z'
'-x+1/2, -y, z+1/2'
'-x, y+1/2, -z'
'x+1/2, -y+1/2, -z+1/2'
'-x, -y, -z'
'x-1/2, y, -z-1/2'
'x, -y-1/2, z'
'-x-1/2, y-1/2, z-1/2'

loop_
_atom_site_aniso_label
_atom_site_aniso_U_11
_atom_site_aniso_U_22
_atom_site_aniso_U_33
_atom_site_aniso_U_12
_atom_site_aniso_U_13
_atom_site_aniso_U_23
Fe1 0.0323(3) 0.0256(3) 0.0203(3) 0.000 -0.0005(2) 0.000
C1 0.086(3) 0.101(3) 0.022(2) -0.047(3) -0.008(2) 0.019(2)
C2 0.121(4) 0.053(2) 0.043(2) 0.034(3) -0.022(2) 0.005(2)
C3 0.050(3) 0.125(7) 0.054(4) 0.000 -0.018(3) 0.000
C4 0.055(2) 0.059(2) 0.042(2) -0.013(2) -0.021(2) -0.003(2)
C5 0.080(3) 0.053(2) 0.030(2) 0.007(2) -0.009(2) -0.019(2)
C6 0.067(3) 0.077(4) 0.032(3) 0.000 0.012(3) 0.000
Fe2 0.0354(3) 0.0290(3) 0.0429(4) 0.000 -0.0010(3) 0.000
Cl1 0.0681(9) 0.0854(11) 0.0404(7) 0.000 -0.0053(6) 0.000
Cl2 0.0357(6) 0.0468(7) 0.1113(13) 0.000 0.0030(7) 0.000
Cl3 0.0640(6) 0.0569(6) 0.0866(8) 0.0091(5) 0.0040(5) -0.0327(6)

loop_
_atom_site_label
_atom_site_fract_x
_atom_site_fract_y
_atom_site_fract_z
_atom_site_U_iso_or_equiv
_atom_site_thermal_displace_type
_atom_site_calc_flag
_atom_site_refinement_flags
_atom_site_occupancy
_atom_site_disorder_group
_atom_site_type_symbol
Fe1 0.00925(4) 0.2500 0.75114(4) 0.0261(2) Uani d S 1 . Fe
C1 -0.0194(3) 0.1682(6) 0.9091(3) 0.0694(13) Uani d . 1 . C
H1 -0.0719(3) 0.1031(6) 0.9271(3) 0.083 Uiso calc R 1 . H
C2 0.0722(4) 0.1230(5) 0.8777(3) 0.0723(14) Uani d . 1 . C
H2 0.0937(4) 0.0202(5) 0.8708(3) 0.087 Uiso calc R 1 . H
C3 0.1264(4) 0.2500 0.8583(5) 0.076(2) Uani d S 1 . C
H3 0.1916(4) 0.2500 0.8349(5) 0.092 Uiso calc SR 1 . H
C4 -0.0919(3) 0.1687(5) 0.6361(3) 0.0520(9) Uani d . 1 . C
H4 -0.1453(3) 0.1046(5) 0.6523(3) 0.062 Uiso calc R 1 . H
C5 0.0020(3) 0.1190(5) 0.6075(3) 0.0542(10) Uani d . 1 . C
H5 0.0229(3) 0.0157(5) 0.6022(3) 0.065 Uiso calc R 1 . H
C6 0.0592(4) 0.2500 0.5883(4) 0.0587(15) Uani d S 1 . C
H6 0.1248(4) 0.2500 0.5663(4) 0.070 Uiso calc SR 1 . H
Fe2 0.20747(4) 0.2500 0.21135(6) 0.0358(2) Uani d S 1 . Fe
Cl1 0.26909(11) 0.2500 0.37886(12) 0.0646(4) Uani d S 1 . Cl
Cl2 0.04878(9) 0.2500 0.2254(2) 0.0646(4) Uani d S 1 . Cl
Cl3 0.25463(7) 0.04296(13) 0.12212(11) 0.0692(3) Uani d . 1 . Cl

loop_
_atom_type_symbol
_atom_type_description
_atom_type_scat_dispersion_real
_atom_type_scat_dispersion_imag
_atom_type_scat_source
C C 0.0033 0.0016 'International Tables Vol C Tables 4.2.6.8 and 6.1.1.4'
H H 0.0000 0.0000 'International Tables Vol C Tables 4.2.6.8 and 6.1.1.4'
Fe Fe 0.3463 0.8444 'International Tables Vol C Tables 4.2.6.8 and 6.1.1.4'
Cl Cl 0.1484 0.1585 'International Tables Vol C Tables 4.2.6.8 and 6.1.1.4'

loop_
_geom_angle_atom_site_label_1
_geom_angle_atom_site_label_2
_geom_angle_atom_site_label_3
_geom_angle_site_symmetry_1
_geom_angle_site_symmetry_3
_geom_angle
C3 Fe1 C1 . . 64.9(2)
C1 Fe1 C1 7_565 . 40.1(3)
C3 Fe1 C2 . . 38.1(2)
C1 Fe1 C2 7_565 . 65.5(2)
C1 Fe1 C2 . . 38.8(2)
C2 Fe1 C2 7_565 . 64.2(3)
C3 Fe1 C5 . . 123.9(2)
C1 Fe1 C5 7_565 . 161.2(2)
C1 Fe1 C5 . . 124.8(2)
C2 Fe1 C5 7_565 . 157.8(2)
C2 Fe1 C5 . . 110.0(2)
C3 Fe1 C5 . 7_565 123.9(2)
C5 Fe1 C5 . 7_565 66.5(2)
C3 Fe1 C6 . . 109.2(3)
C1 Fe1 C6 . . 158.6(2)
C2 Fe1 C6 . . 123.7(2)
C5 Fe1 C6 . . 39.48(14)
C3 Fe1 C4 . . 159.35(12)
C1 Fe1 C4 7_565 . 126.7(2)
C1 Fe1 C4 . . 111.5(2)
C2 Fe1 C4 7_565 . 161.4(2)
C2 Fe1 C4 . . 126.1(2)
C5 Fe1 C4 . . 39.57(15)
C5 Fe1 C4 7_565 . 66.4(2)
C6 Fe1 C4 . . 66.2(2)
C3 Fe1 C4 . 7_565 159.35(13)
C4 Fe1 C4 . 7_565 39.5(2)
C2 C1 C1 . 7_565 106.5(3)
C2 C1 Fe1 . . 70.7(2)
C1 C1 Fe1 7_565 . 69.93(14)
C3 C2 C1 . . 108.9(4)
C3 C2 Fe1 . . 70.8(3)
C1 C2 Fe1 . . 70.5(2)
C2 C3 C2 . 7_565 109.2(6)
C2 C3 Fe1 . . 71.1(3)
C5 C4 C4 . 7_565 107.8(2)
C5 C4 Fe1 . . 69.5(2)
C4 C4 Fe1 7_565 . 70.27(11)
C6 C5 C4 . . 108.1(4)
C6 C5 Fe1 . . 70.5(3)
C4 C5 Fe1 . . 70.9(2)
C5 C6 C5 . 7_565 108.3(5)
C5 C6 Fe1 . . 70.0(2)
Cl1 Fe2 Cl3 . . 109.66(5)
Cl3 Fe2 Cl3 7_565 . 110.06(8)
Cl1 Fe2 Cl2 . . 108.45(7)
Cl3 Fe2 Cl2 . . 109.50(4)

loop_
_geom_bond_atom_site_label_1
_geom_bond_atom_site_label_2
_geom_bond_site_symmetry_2
_geom_bond_distance
_geom_bond_publ_flag
Fe1 C1 . 2.060(3) ?
Fe1 C2 . 2.063(4) ?
Fe1 C3 . 2.060(6) ?
Fe1 C4 . 2.081(3) ?
Fe1 C5 . 2.064(3) ?
Fe1 C6 . 2.070(5) ?
C1 C1 7_565 1.414(10) ?
C1 C2 . 1.371(6) ?
C2 C3 . 1.346(6) ?
C4 C4 7_565 1.405(8) ?
C4 C5 . 1.403(5) ?
C5 C6 . 1.396(5) ?
Fe2 Cl1 . 2.180(2) ?
Fe2 Cl2 . 2.1879(14) ?
Fe2 Cl3 . 2.1830(11) ?
